data_2200076
loop_
_publ_author_name
'Batten, Stuart R.'
'Harris, Alexander R.'

_publ_section_title
;
 <i>trans</i>-Tetraaquabis(pyridine-4-carboxylate-\k<i>N</i>)nickel(II)
;
_journal_issue 1
_journal_name_full 'Acta Crystallographica Section E'
_journal_page_first m7
_journal_page_last m8
_journal_paper_doi 10.1107/S1600536800018730
_journal_volume 57
_journal_year 2001
_chemical_formula_iupac '[Ni (C6 H4 N O2)2 (H2 O)4]'
_chemical_formula_moiety 'C12 H16 N2 Ni O8'
_chemical_formula_sum 'C12 H16 N2 Ni O8'
_chemical_formula_weight 374.98
_chemical_name_common
;
trans-Bis(pyridine-4-carboxylate)tetraaquonickel(II)
;
_chemical_name_systematic
;
trans-Bis(pyridine-4-carboxylate)tetraaquonickel(II)
;
_space_group_IT_number 2
_symmetry_cell_setting triclinic
_symmetry_space_group_name_Hall '-P 1'
_symmetry_space_group_name_H-M 'P -1'
_cell_angle_alpha 96.511(3)
_cell_angle_beta 104.929(2)
_cell_angle_gamma 113.692(3)
_cell_formula_units_Z 1
_cell_length_a 6.2862(3)
_cell_length_b 6.8598(2)
_cell_length_c 9.2394(4)
_cell_measurement_reflns_used 3694
_cell_measurement_temperature 123(2)
_cell_measurement_theta_max 28.25
_cell_measurement_theta_min 2.35
_cell_volume 341.77(3)
_computing_cell_refinement 'DENZO-SMN (Otwinowski & Minor, 1997)'
_computing_data_collection 'COLLECT (Hooft, 1998)'
_computing_data_reduction DENZO-SMN
_computing_molecular_graphics 'ORTEPIII (Burnett & Johnson, 1996)'
_computing_publication_material SHELXL97
_computing_structure_refinement 'SHELXL97 (Sheldrick, 1997)'
_computing_structure_solution 'SHELXS97 (Sheldrick, 1997)'
_diffrn_ambient_temperature 123(2)
_diffrn_detector_area_resol_mean 9
_diffrn_measured_fraction_theta_full .991
_diffrn_measured_fraction_theta_max .962
_diffrn_measurement_device_type 'Nonius KappaCCD'
_diffrn_measurement_method '\f and \w'
_diffrn_radiation_monochromator graphite
_diffrn_radiation_source 'fine-focus sealed tube'
_diffrn_radiation_type MoK\a
_diffrn_radiation_wavelength .71073
_diffrn_reflns_av_R_equivalents .029
_diffrn_reflns_av_sigmaI/netI .0381
_diffrn_reflns_limit_h_max 8
_diffrn_reflns_limit_h_min -8
_diffrn_reflns_limit_k_max 8
_diffrn_reflns_limit_k_min -8
_diffrn_reflns_limit_l_max 12
_diffrn_reflns_limit_l_min -11
_diffrn_reflns_number 3694
_diffrn_reflns_theta_full 27.50
_diffrn_reflns_theta_max 28.25
_diffrn_reflns_theta_min 2.35
_exptl_absorpt_coefficient_mu 1.468
_exptl_absorpt_correction_T_max .940
_exptl_absorpt_correction_T_min .835
_exptl_absorpt_correction_type integration
_exptl_absorpt_process_details '(XPREP; Siemens, 1994)'
_exptl_crystal_colour blue
_exptl_crystal_density_diffrn 1.822
_exptl_crystal_density_meas ?
_exptl_crystal_density_method 'not measured'
_exptl_crystal_description plate
_exptl_crystal_F_000 194
_exptl_crystal_size_max .175
_exptl_crystal_size_mid .125
_exptl_crystal_size_min .05
_refine_diff_density_max .344
_refine_diff_density_min -.524
_refine_ls_extinction_method none
_refine_ls_goodness_of_fit_ref 1.147
_refine_ls_hydrogen_treatment mixed
_refine_ls_matrix_type full
_refine_ls_number_parameters 122
_refine_ls_number_reflns 1626
_refine_ls_number_restraints 0
_refine_ls_restrained_S_all 1.147
_refine_ls_R_factor_all .028
_refine_ls_R_factor_gt .025
_refine_ls_shift/su_max <0.001
_refine_ls_shift/su_mean .000
_refine_ls_structure_factor_coef Fsqd
_refine_ls_weighting_details 'calc w = 1/[\s^2^(Fo^2^)+(0.0023P)^2^+0.1806P] where P = (Fo^2^+2Fc^2^)/3'
_refine_ls_weighting_scheme calc
_refine_ls_wR_factor_ref .058
_reflns_number_gt 1558
_reflns_number_total 1626
_reflns_threshold_expression I>2\s(I)
_cod_data_source_file ob6007.cif
_cod_data_source_block I
_cod_depositor_comments
;
The following automatic conversions were performed:
'_symmetry_cell_setting' value 'Triclinic' changed to 'triclinic'
according to '/home/saulius/struct/CIF-dictionaries/cif_core.dic'
dictionary named 'cif_core.dic' version 2.4.1 from 2010-06-29.

Automatic conversion script
Id: cif_fix_enum 1527 2010-12-29 10:47:43Z saulius 

The following automatic conversions were performed:

'_symmetry_cell_setting' value 'Triclinic' changed to 'triclinic'
according to /home/saulius/struct/CIF-dictionaries/cif_core.dic
dictionary named 'cif_core.dic' version 2.4.1 from 2010-06-29.

Automatic conversion script
Id: cif_fix_values 1715 2011-07-08 13:25:40Z adriana 

The following automatic conversions were performed:

'_exptl_crystal_density_meas' value 'not measured' was changed to '?'
- the value is perceived as not measured.

Automatic conversion script
Id: cif_fix_values 3008 2015-01-20 13:52:24Z robertas 
;
_cod_original_cell_volume 341.77(2)
_cod_database_code 2200076
_cod_database_fobs_code 2200076

loop_
_symmetry_equiv_pos_as_xyz
'x, y, z'
'-x, -y, -z'

loop_
_atom_site_label
_atom_site_fract_x
_atom_site_fract_y
_atom_site_fract_z
_atom_site_U_iso_or_equiv
_atom_site_adp_type
_atom_site_calc_flag
_atom_site_refinement_flags
_atom_site_occupancy
_atom_site_disorder_assembly
_atom_site_disorder_group
_atom_site_type_symbol
Ni1 .5000 .5000 .5000 .00985(10) Uani d S 1 . . Ni
O1 .3201(2) .68358(19) .54174(13) .0133(2) Uani d . 1 . . O
H11 .233(4) .716(3) .448(2) .022(5) Uiso d . 1 . . H
H12 .406(5) .799(4) .603(3) .038(7) Uiso d . 1 . . H
O2 .2785(2) .23654(19) .57230(13) .0146(2) Uani d . 1 . . O
H21 .357(5) .179(4) .621(3) .031(6) Uiso d . 1 . . H
H22 .169(6) .232(5) .609(3) .051(8) Uiso d . 1 . . H
N1 .2618(2) .3588(2) .27200(14) .0115(3) Uani d . 1 . . N
C1 .0173(3) .2869(3) .23226(18) .0146(3) Uani d . 1 . . C
H1A -.0535 .2808 .3119 .017 Uiso calc R 1 . . H
C2 -.1366(3) .2211(2) .08009(18) .0133(3) Uani d . 1 . . C
H2A -.3090 .1709 .0566 .016 Uiso calc R 1 . . H
C3 -.0356(3) .2294(2) -.03765(17) .0113(3) Uani d . 1 . . C
C4 .2166(3) .2947(2) .00326(18) .0127(3) Uani d . 1 . . C
H4A .2911 .2962 -.0742 .015 Uiso calc R 1 . . H
C5 .3569(3) .3571(2) .15742(17) .0125(3) Uani d . 1 . . C
H5A .5287 .4009 .1839 .015 Uiso calc R 1 . . H
C6 -.1921(3) .1762(2) -.20519(18) .0127(3) Uani d . 1 . . C
O3 -.4223(2) .08506(19) -.23781(13) .0176(2) Uani d . 1 . . O
O4 -.0777(2) .2321(2) -.29873(13) .0183(3) Uani d . 1 . . O

loop_
_atom_site_aniso_label
_atom_site_aniso_U_11
_atom_site_aniso_U_22
_atom_site_aniso_U_33
_atom_site_aniso_U_12
_atom_site_aniso_U_13
_atom_site_aniso_U_23
Ni1 .00868(14) .01290(15) .00829(15) .00532(11) .00296(10) .00170(10)
O1 .0129(5) .0160(6) .0113(5) .0083(5) .0023(4) .0013(4)
O2 .0127(5) .0171(6) .0164(6) .0071(5) .0069(5) .0072(4)
N1 .0113(6) .0131(6) .0103(6) .0059(5) .0033(5) .0024(5)
C1 .0133(7) .0178(8) .0141(7) .0071(6) .0069(6) .0033(6)
C2 .0102(7) .0133(7) .0156(8) .0053(6) .0042(6) .0011(6)
C3 .0129(7) .0079(7) .0127(7) .0051(6) .0028(6) .0023(5)
C4 .0139(7) .0126(7) .0129(7) .0062(6) .0060(6) .0034(6)
C5 .0101(7) .0150(7) .0132(7) .0063(6) .0041(6) .0031(6)
C6 .0147(7) .0106(7) .0134(7) .0076(6) .0030(6) .0019(5)
O3 .0124(5) .0210(6) .0161(6) .0065(5) .0019(4) .0036(4)
O4 .0177(6) .0286(7) .0129(6) .0131(5) .0065(5) .0071(5)

loop_
_atom_type_symbol
_atom_type_description
_atom_type_scat_dispersion_real
_atom_type_scat_dispersion_imag
_atom_type_scat_source
C C .0033 .0016 'International Tables Vol C Tables 4.2.6.8 and 6.1.1.4'
H H .0000 .0000 'International Tables Vol C Tables 4.2.6.8 and 6.1.1.4'
N N .0061 .0033 'International Tables Vol C Tables 4.2.6.8 and 6.1.1.4'
O O .0106 .0060 'International Tables Vol C Tables 4.2.6.8 and 6.1.1.4'
Ni Ni .3393 1.1124 'International Tables Vol C Tables 4.2.6.8 and 6.1.1.4'

loop_
_geom_angle_atom_site_label_1
_geom_angle_atom_site_label_2
_geom_angle_atom_site_label_3
_geom_angle_site_symmetry_1
_geom_angle_site_symmetry_3
_geom_angle
_geom_angle_publ_flag
O1 Ni1 O1 . 2_666 180.0 no
O1 Ni1 N1 . 2_666 88.10(5) no
O1 Ni1 N1 2_666 2_666 91.90(5) no
O1 Ni1 N1 . . 91.90(5) yes
O1 Ni1 N1 2_666 . 88.10(5) no
N1 Ni1 N1 2_666 . 180.0 no
O1 Ni1 O2 . 2_666 86.76(5) no
O1 Ni1 O2 2_666 2_666 93.24(5) no
N1 Ni1 O2 2_666 2_666 90.76(5) no
N1 Ni1 O2 . 2_666 89.24(5) no
O1 Ni1 O2 . . 93.24(5) yes
O1 Ni1 O2 2_666 . 86.76(5) no
N1 Ni1 O2 2_666 . 89.24(5) no
N1 Ni1 O2 . . 90.76(5) yes
O2 Ni1 O2 2_666 . 180.0000(10) no
Ni1 O1 H11 . . 114.6(12) no
Ni1 O1 H12 . . 114.8(18) no
H11 O1 H12 . . 106(2) no
Ni1 O2 H21 . . 112.3(16) no
Ni1 O2 H22 . . 126.5(19) no
H21 O2 H22 . . 109(2) no
C1 N1 C5 . . 117.60(13) no
C1 N1 Ni1 . . 122.94(10) no
C5 N1 Ni1 . . 119.18(10) no
N1 C1 C2 . . 122.89(14) no
N1 C1 H1A . . 118.6 no
C2 C1 H1A . . 118.6 no
C1 C2 C3 . . 119.19(15) no
C1 C2 H2A . . 120.4 no
C3 C2 H2A . . 120.4 no
C2 C3 C4 . . 117.91(14) no
C2 C3 C6 . . 121.39(14) no
C4 C3 C6 . . 120.68(14) no
C5 C4 C3 . . 119.29(14) no
C5 C4 H4A . . 120.4 no
C3 C4 H4A . . 120.4 no
N1 C5 C4 . . 123.00(14) no
N1 C5 H5A . . 118.5 no
C4 C5 H5A . . 118.5 no
O3 C6 O4 . . 126.02(15) no
O3 C6 C3 . . 117.62(14) no
O4 C6 C3 . . 116.34(14) no

loop_
_geom_bond_atom_site_label_1
_geom_bond_atom_site_label_2
_geom_bond_site_symmetry_2
_geom_bond_distance
_geom_bond_publ_flag
Ni1 O1 . 2.0669(11) yes
Ni1 O1 2_666 2.0669(11) no
Ni1 N1 2_666 2.0890(13) no
Ni1 N1 . 2.0891(13) yes
Ni1 O2 2_666 2.0932(11) no
Ni1 O2 . 2.0932(11) yes
O1 H11 . 1.00(2) no
O1 H12 . .80(3) no
O2 H21 . .83(3) no
O2 H22 . .83(3) no
N1 C1 . 1.342(2) no
N1 C5 . 1.344(2) no
C1 C2 . 1.386(2) no
C1 H1A . .9500 no
C2 C3 . 1.389(2) no
C2 H2A . .9500 no
C3 C4 . 1.392(2) no
C3 C6 . 1.515(2) no
C4 C5 . 1.379(2) no
C4 H4A . .9500 no
C5 H5A . .9500 no
C6 O3 . 1.2575(19) no
C6 O4 . 1.2591(19) no

loop_
_geom_hbond_atom_site_label_D
_geom_hbond_atom_site_label_H
_geom_hbond_atom_site_label_A
_geom_hbond_site_symmetry_A
_geom_hbond_distance_DH
_geom_hbond_distance_HA
_geom_hbond_distance_DA
_geom_hbond_angle_DHA
_geom_hbond_publ_flag
O1 H11 O4 2_565 1.00(2) 1.64(2) 2.634(2) 177(2) yes
O1 H12 O3 1_666 .80(2) 2.00(3) 2.793(2) 172(2) yes
O2 H21 O3 1_656 .83(3) 2.00(3) 2.825(2) 171(2) yes
O2 H22 O4 1_556 .83(3) 1.96(3) 2.786(2) 178(3) yes
C1 H1A O1 2_566 .95 2.47 3.381(2) 160 no
